data_7234439
loop_
_publ_author_name
'Wang, Juan'
'Yang, Mingfang'
'Sun, Juan'
'Li, Hui'
'Liu, Jinjin'
'Wang, Qinglun'
'Li, Licun'
'Ma, Yue'
'Zhao, Bin'
'Cheng, Peng'

_publ_section_title
;
 Enhancing the energy barrier of dysprosium(iii) single-molecule magnets
 by tuning the magnetic interactions through different N-oxide bridging
 ligands
;
_journal_issue 41
_journal_name_full CrystEngComm
_journal_page_first 6219
_journal_paper_doi 10.1039/C9CE01378D
_journal_volume 21
_journal_year 2019
_chemical_formula_moiety 'C25 H11 F18 Ho N2 O8'
_chemical_formula_sum 'C25 H11 F18 Ho N2 O8'
_chemical_formula_weight 974.29
_space_group_crystal_system monoclinic
_space_group_IT_number 15
_space_group_name_Hall '-C 2yc'
_space_group_name_H-M_alt 'C 1 2/c 1'
_symmetry_space_group_name_Hall '-C 2yc'
_symmetry_space_group_name_H-M 'C 1 2/c 1'
_atom_sites_solution_hydrogens geom
_audit_creation_method SHELXL-2014/7
_audit_update_record
;
2019-03-05 deposited with the CCDC.    2019-09-30 downloaded from the CCDC.
;
_cell_angle_alpha 90
_cell_angle_beta 122.23(3)
_cell_angle_gamma 90
_cell_formula_units_Z 8
_cell_length_a 24.135(5)
_cell_length_b 16.538(3)
_cell_length_c 19.338(4)
_cell_measurement_reflns_used 7992
_cell_measurement_temperature 133.15
_cell_measurement_theta_max 25.0664
_cell_measurement_theta_min 1.9951
_cell_volume 6529(3)
_computing_cell_refinement
;
CrystalClear-SM Expert 2.1 b42 (Rigaku, 2015)
;
_computing_data_collection
;
CrystalClear-SM Expert 2.1 b42 (Rigaku, 2015)
;
_computing_data_reduction
;
CrystalClear-SM Expert 2.1 b42 (Rigaku, 2015)
;
_computing_structure_refinement 'SHELXL-2014/7 (Sheldrick, 2014)'
_computing_structure_solution 'SHELXL-2014/7 (Sheldrick, 2014)'
_diffrn_ambient_temperature 133.15
_diffrn_measured_fraction_theta_full 0.999
_diffrn_measured_fraction_theta_max 0.999
_diffrn_measurement_device_type 'Rigaku Pilatus 200K'
_diffrn_measurement_method 'profile data from \w-scans'
_diffrn_radiation_type MoK\a
_diffrn_radiation_wavelength 0.71073
_diffrn_reflns_av_R_equivalents 0.0648
_diffrn_reflns_av_unetI/netI 0.0535
_diffrn_reflns_Laue_measured_fraction_full 0.999
_diffrn_reflns_Laue_measured_fraction_max 0.999
_diffrn_reflns_limit_h_max 28
_diffrn_reflns_limit_h_min -28
_diffrn_reflns_limit_k_max 19
_diffrn_reflns_limit_k_min -19
_diffrn_reflns_limit_l_max 22
_diffrn_reflns_limit_l_min -22
_diffrn_reflns_number 26629
_diffrn_reflns_point_group_measured_fraction_full 0.999
_diffrn_reflns_point_group_measured_fraction_max 0.999
_diffrn_reflns_theta_full 25.008
_diffrn_reflns_theta_max 25.008
_diffrn_reflns_theta_min 1.654
_exptl_absorpt_coefficient_mu 2.575
_exptl_absorpt_correction_T_max 0.773
_exptl_absorpt_correction_T_min 0.544
_exptl_absorpt_correction_type multi-scan
_exptl_absorpt_process_details SADABS
_exptl_crystal_colour yellow
_exptl_crystal_density_diffrn 1.982
_exptl_crystal_description block
_exptl_crystal_F_000 3744
_exptl_crystal_size_max 0.25
_exptl_crystal_size_mid 0.20
_exptl_crystal_size_min 0.10
_refine_diff_density_max 2.071
_refine_diff_density_min -1.027
_refine_diff_density_rms 0.125
_refine_ls_extinction_method none
_refine_ls_goodness_of_fit_ref 1.018
_refine_ls_hydrogen_treatment constr
_refine_ls_matrix_type full
_refine_ls_number_parameters 487
_refine_ls_number_reflns 5766
_refine_ls_number_restraints 18
_refine_ls_restrained_S_all 1.055
_refine_ls_R_factor_all 0.0624
_refine_ls_R_factor_gt 0.0482
_refine_ls_shift/su_max 0.002
_refine_ls_shift/su_mean 0.000
_refine_ls_structure_factor_coef Fsqd
_refine_ls_weighting_details 'w=1/[\s^2^(Fo^2^)+(0.0833P)^2^] where P=(Fo^2^+2Fc^2^)/3'
_refine_ls_weighting_scheme calc
_refine_ls_wR_factor_gt 0.1238
_refine_ls_wR_factor_ref 0.1348
_reflns_Friedel_coverage 0.000
_reflns_number_gt 4463
_reflns_number_total 5766
_reflns_threshold_expression 'I > 2\s(I)'
_cod_data_source_file c9ce01378d2.cif
_cod_data_source_block shelxl_CCDC3
_cod_depositor_comments 'Adding full bibliography for 7234434--7234439.cif.'
_cod_database_code 7234439
_shelx_shelxl_version_number 2014/7
_shelx_space_group_comment
;
The symmetry employed for this shelxl refinement is uniquely defined
by the following loop, which should always be used as a source of
symmetry information in preference to the above space-group names.
They are only intended as comments.
;

loop_
_space_group_symop_operation_xyz
'x, y, z'
'-x, y, -z+1/2'
'x+1/2, y+1/2, z'
'-x+1/2, y+1/2, -z+1/2'
'-x, -y, -z'
'x, -y, z-1/2'
'-x+1/2, -y+1/2, -z'
'x+1/2, -y+1/2, z-1/2'

loop_
_atom_site_label
_atom_site_type_symbol
_atom_site_fract_x
_atom_site_fract_y
_atom_site_fract_z
_atom_site_U_iso_or_equiv
_atom_site_adp_type
_atom_site_occupancy
_atom_site_site_symmetry_order
_atom_site_calc_flag
_atom_site_refinement_flags_posn
_atom_site_refinement_flags_adp
Ho1 Ho 0.05119(2) 0.79779(2) 0.09933(2) 0.04196(14) Uani 1 1 d . .
O2 O 0.0610(3) 0.6914(3) 0.1851(3) 0.0593(13) Uani 1 1 d . .
O1 O -0.0366(2) 0.7050(3) 0.0218(3) 0.0533(11) Uani 1 1 d . .
O3 O 0.0733(2) 0.7211(3) 0.0152(3) 0.0596(12) Uani 1 1 d . .
O6 O 0.1039(2) 0.8914(3) 0.2060(3) 0.0566(11) Uani 1 1 d . .
O5 O 0.1134(2) 0.8830(3) 0.0676(3) 0.0649(13) Uani 1 1 d . .
O4 O 0.1619(2) 0.7535(3) 0.1801(3) 0.0643(13) Uani 1 1 d . .
C8 C 0.1867(4) 0.6937(5) 0.0893(5) 0.075(2) Uani 1 1 d . .
H8 H 0.2203 0.6714 0.0853 0.091 Uiso 1 1 calc R U
C7 C 0.1236(4) 0.6953(4) 0.0213(5) 0.0586(19) Uani 1 1 d . .
F11 F 0.2826(4) 0.6614(5) 0.2844(4) 0.162(3) Uani 1 1 d . .
F3 F -0.0968(4) 0.5128(3) -0.0459(4) 0.143(3) Uani 1 1 d . .
C9 C 0.2005(4) 0.7252(5) 0.1637(5) 0.0616(18) Uani 1 1 d . .
F9 F 0.1526(4) 0.6026(5) -0.0490(4) 0.164(3) Uani 1 1 d . .
C1 C -0.0978(5) 0.5927(6) -0.0464(6) 0.092(3) Uani 1 1 d . .
F7 F 0.1173(5) 0.7153(4) -0.1022(4) 0.151(3) Uani 1 1 d . .
F6 F 0.1468(5) 0.5648(7) 0.2658(7) 0.226(6) Uani 1 1 d . .
C10 C 0.2708(4) 0.7210(7) 0.2360(6) 0.090(3) Uani 1 1 d . .
C6 C 0.1132(5) 0.6620(7) -0.0592(5) 0.086(3) Uani 1 1 d . .
F10 F 0.3151(3) 0.7122(6) 0.2154(5) 0.183(4) Uani 1 1 d . .
C3 C -0.0016(4) 0.5844(5) 0.0972(5) 0.076(2) Uani 1 1 d . .
H3 H -0.0069 0.5286 0.0930 0.091 Uiso 1 1 calc R U
C4 C 0.0457(4) 0.6178(5) 0.1712(5) 0.068(2) Uani 1 1 d . .
C2 C -0.0414(4) 0.6321(5) 0.0287(4) 0.0608(18) Uani 1 1 d . .
F2 F -0.1535(3) 0.6176(5) -0.0621(6) 0.176(4) Uani 1 1 d . .
F8 F 0.0546(4) 0.6304(5) -0.1062(4) 0.144(3) Uani 1 1 d . .
F5 F 0.0862(5) 0.5860(4) 0.3073(4) 0.159(3) Uani 1 1 d . U
C14 C 0.1534(4) 0.9353(4) 0.2300(4) 0.0637(19) Uani 1 1 d . .
C15 C 0.1787(4) 0.9712(6) 0.3144(5) 0.078(2) Uani 1 1 d . .
F1 F -0.0966(4) 0.6099(4) -0.1132(4) 0.158(3) Uani 1 1 d . .
C12 C 0.1623(4) 0.9254(5) 0.1120(5) 0.070(2) Uani 1 1 d . .
C13 C 0.1844(4) 0.9543(5) 0.1891(5) 0.079(2) Uani 1 1 d . .
H13 H 0.2211 0.9876 0.2145 0.095 Uiso 1 1 calc R U
F4 F 0.0685(4) 0.4874(4) 0.2315(4) 0.170(4) Uani 1 1 d . .
F13 F 0.1645(5) 0.9654(10) -0.0026(5) 0.273(8) Uani 1 1 d . .
C11 C 0.2000(5) 0.9498(8) 0.0738(8) 0.110(4) Uani 1 1 d . .
C5 C 0.0867(6) 0.5621(6) 0.2436(6) 0.105(4) Uani 1 1 d . .
F15 F 0.2378(6) 0.8937(7) 0.0805(9) 0.249(6) Uani 1 1 d . U
F12 F 0.2873(4) 0.7828(6) 0.2811(7) 0.231(6) Uani 1 1 d . .
F14 F 0.2356(4) 1.0121(5) 0.1012(5) 0.174(4) Uani 1 1 d . .
F16 F 0.2330(4) 1.0134(5) 0.3426(4) 0.161(3) Uani 1 1 d . .
F17 F 0.1969(7) 0.9214(5) 0.3685(4) 0.246(7) Uani 1 1 d . .
F18 F 0.1420(4) 1.0191(8) 0.3153(5) 0.254(6) Uani 1 1 d . U
O8 O -0.0266(2) 0.8436(3) 0.1256(3) 0.0513(11) Uani 1 1 d . .
N2 N -0.0880(3) 0.8165(3) 0.0908(3) 0.0439(12) Uani 1 1 d . .
C21 C -0.1305(4) 0.8299(5) 0.0128(5) 0.068(2) Uani 1 1 d . .
H21 H -0.1168 0.8559 -0.0182 0.081 Uiso 1 1 calc R U
C23 C -0.2160(3) 0.7633(3) 0.0191(4) 0.0423(13) Uani 1 1 d . .
C22 C -0.1954(4) 0.8062(4) -0.0243(4) 0.062(2) Uani 1 1 d . .
H22 H -0.2251 0.8193 -0.0788 0.075 Uiso 1 1 calc R U
C25 C -0.1057(4) 0.7780(5) 0.1357(4) 0.063(2) Uani 1 1 d . .
H25 H -0.0752 0.7682 0.1907 0.076 Uiso 1 1 calc R U
C24 C -0.1684(3) 0.7528(5) 0.1017(4) 0.067(2) Uani 1 1 d . .
H24 H -0.1802 0.7274 0.1349 0.080 Uiso 1 1 calc R U
O7 O -0.0210(2) 0.8758(3) -0.0152(2) 0.0481(10) Uani 1 1 d . .
N1 N -0.0174(2) 0.8799(3) -0.0823(3) 0.0428(12) Uani 1 1 d . .
C16 C -0.0334(4) 0.8142(4) -0.1304(4) 0.0523(16) Uani 1 1 d . .
H16 H -0.0485 0.7677 -0.1186 0.063 Uiso 1 1 calc R U
C20 C 0.0026(3) 0.9485(4) -0.0980(4) 0.0478(15) Uani 1 1 d . .
H20 H 0.0129 0.9929 -0.0639 0.057 Uiso 1 1 calc R U
C18 C -0.0050(3) 0.8856(4) -0.2150(3) 0.0397(13) Uani 1 1 d . .
C19 C 0.0080(3) 0.9532(4) -0.1662(3) 0.0456(15) Uani 1 1 d . .
H19 H 0.0203 1.0015 -0.1789 0.055 Uiso 1 1 calc R U
C17 C -0.0272(3) 0.8166(4) -0.1968(4) 0.0493(16) Uani 1 1 d . .
H17 H -0.0381 0.7712 -0.2300 0.059 Uiso 1 1 calc R U

loop_
_atom_site_aniso_label
_atom_site_aniso_U_11
_atom_site_aniso_U_22
_atom_site_aniso_U_33
_atom_site_aniso_U_23
_atom_site_aniso_U_13
_atom_site_aniso_U_12
Ho1 0.0382(2) 0.0552(2) 0.03672(19) -0.00436(12) 0.02280(15) -0.00524(12)
O2 0.068(4) 0.062(3) 0.046(3) 0.000(2) 0.030(3) -0.011(2)
O1 0.047(3) 0.055(3) 0.053(3) -0.007(2) 0.024(2) -0.010(2)
O3 0.050(3) 0.080(3) 0.049(3) -0.013(2) 0.027(2) 0.002(2)
O6 0.042(3) 0.068(3) 0.055(3) -0.015(2) 0.023(2) -0.008(2)
O5 0.052(3) 0.087(4) 0.060(3) 0.000(3) 0.033(2) -0.022(3)
O4 0.049(3) 0.084(4) 0.056(3) -0.004(2) 0.025(2) 0.002(3)
C8 0.059(5) 0.095(6) 0.073(5) -0.002(4) 0.036(5) 0.017(4)
C7 0.054(5) 0.064(5) 0.061(4) -0.009(3) 0.033(4) 0.007(3)
F11 0.121(6) 0.196(8) 0.103(5) 0.052(5) 0.016(4) 0.050(6)
F3 0.149(6) 0.074(4) 0.123(5) -0.020(3) 0.016(4) -0.028(4)
C9 0.051(4) 0.063(4) 0.065(5) 0.005(4) 0.027(4) 0.007(3)
F9 0.169(7) 0.212(7) 0.115(5) -0.015(5) 0.078(5) 0.100(6)
C1 0.086(7) 0.071(6) 0.096(7) -0.031(5) 0.033(6) -0.030(5)
F7 0.215(9) 0.174(6) 0.101(5) 0.001(4) 0.109(6) -0.018(6)
F6 0.107(6) 0.246(11) 0.246(11) 0.159(9) 0.041(7) 0.068(7)
C10 0.044(5) 0.113(8) 0.085(7) 0.001(6) 0.017(5) 0.023(5)
C6 0.083(7) 0.117(7) 0.067(5) -0.004(5) 0.046(5) 0.029(6)
F10 0.057(4) 0.341(13) 0.111(5) 0.013(6) 0.018(4) 0.022(5)
C3 0.084(6) 0.052(4) 0.073(5) -0.003(4) 0.029(5) 0.002(4)
C4 0.073(5) 0.062(5) 0.064(4) 0.006(4) 0.033(4) 0.001(4)
C2 0.048(4) 0.060(5) 0.067(5) -0.014(4) 0.025(4) -0.010(3)
F2 0.059(4) 0.182(7) 0.220(9) -0.089(6) 0.028(5) -0.029(4)
F8 0.117(5) 0.199(7) 0.111(5) -0.087(5) 0.059(4) -0.022(5)
F5 0.243(9) 0.128(5) 0.075(4) 0.024(4) 0.064(5) -0.007(5)
C14 0.049(4) 0.065(5) 0.064(4) -0.014(4) 0.022(4) 0.002(4)
C15 0.064(5) 0.079(6) 0.069(5) -0.023(5) 0.020(4) -0.008(5)
F1 0.200(9) 0.140(6) 0.076(4) -0.033(4) 0.034(5) -0.055(6)
C12 0.059(5) 0.077(5) 0.081(5) 0.001(4) 0.041(4) -0.021(4)
C13 0.056(5) 0.093(6) 0.081(6) -0.022(5) 0.032(4) -0.031(4)
F4 0.244(10) 0.066(4) 0.119(5) 0.026(3) 0.043(6) -0.005(5)
F13 0.164(9) 0.56(2) 0.098(5) -0.008(9) 0.072(6) -0.190(12)
C11 0.066(7) 0.149(10) 0.129(10) -0.016(8) 0.061(7) -0.045(7)
C5 0.121(10) 0.078(7) 0.076(7) 0.007(5) 0.026(6) -0.006(6)
F15 0.267(10) 0.242(10) 0.422(14) 0.103(9) 0.306(11) 0.060(8)
F12 0.085(6) 0.201(8) 0.228(10) -0.122(8) -0.038(6) 0.017(5)
F14 0.156(7) 0.208(8) 0.182(7) -0.007(6) 0.106(6) -0.100(6)
F16 0.146(7) 0.188(7) 0.114(5) -0.066(5) 0.045(5) -0.089(6)
F17 0.441(18) 0.175(7) 0.071(4) -0.036(5) 0.102(7) -0.157(10)
F18 0.142(7) 0.383(12) 0.143(6) -0.155(8) 0.011(5) 0.101(8)
O8 0.042(3) 0.071(3) 0.050(2) -0.007(2) 0.031(2) -0.009(2)
N2 0.036(3) 0.053(3) 0.050(3) 0.001(2) 0.027(3) -0.002(2)
C21 0.055(5) 0.098(6) 0.064(5) 0.010(4) 0.042(4) -0.016(4)
C23 0.047(4) 0.039(3) 0.056(4) 0.004(3) 0.037(3) 0.006(3)
C22 0.047(4) 0.095(6) 0.046(4) 0.012(3) 0.025(3) -0.011(4)
C25 0.045(4) 0.098(5) 0.052(4) 0.019(4) 0.030(3) -0.006(4)
C24 0.045(4) 0.097(6) 0.061(4) 0.028(4) 0.030(4) -0.010(4)
O7 0.048(3) 0.069(3) 0.040(2) 0.003(2) 0.031(2) 0.002(2)
N1 0.041(3) 0.059(3) 0.035(2) 0.006(2) 0.025(2) 0.000(2)
C16 0.055(4) 0.064(4) 0.038(3) -0.006(3) 0.025(3) -0.017(3)
C20 0.048(4) 0.060(4) 0.041(3) -0.006(3) 0.028(3) -0.006(3)
C18 0.037(3) 0.050(4) 0.033(3) 0.001(3) 0.019(3) 0.001(3)
C19 0.053(4) 0.054(4) 0.040(3) 0.001(3) 0.032(3) -0.005(3)
C17 0.058(4) 0.055(4) 0.037(3) -0.006(3) 0.026(3) -0.013(3)

loop_
_atom_type_symbol
_atom_type_description
_atom_type_scat_dispersion_real
_atom_type_scat_dispersion_imag
_atom_type_scat_source
C C 0.0033 0.0016 'International Tables Vol C Tables 4.2.6.8 and 6.1.1.4'
H H 0.0000 0.0000 'International Tables Vol C Tables 4.2.6.8 and 6.1.1.4'
F F 0.0171 0.0103 'International Tables Vol C Tables 4.2.6.8 and 6.1.1.4'
Ho Ho -0.2175 4.6783 'International Tables Vol C Tables 4.2.6.8 and 6.1.1.4'
N N 0.0061 0.0033 'International Tables Vol C Tables 4.2.6.8 and 6.1.1.4'
O O 0.0106 0.0060 'International Tables Vol C Tables 4.2.6.8 and 6.1.1.4'

loop_
_geom_angle_atom_site_label_1
_geom_angle_atom_site_label_2
_geom_angle_atom_site_label_3
_geom_angle
_geom_angle_site_symmetry_3
O8 Ho1 O6 73.37(15) .
O8 Ho1 O3 147.35(16) .
O6 Ho1 O3 138.92(17) .
O8 Ho1 O2 83.00(17) .
O6 Ho1 O2 94.06(17) .
O3 Ho1 O2 96.36(17) .
O8 Ho1 O7 75.31(14) .
O6 Ho1 O7 104.45(16) .
O3 Ho1 O7 88.39(15) .
O2 Ho1 O7 145.77(17) .
O8 Ho1 O5 124.21(17) .
O6 Ho1 O5 73.29(17) .
O3 Ho1 O5 74.38(19) .
O2 Ho1 O5 142.43(19) .
O7 Ho1 O5 71.43(16) .
O8 Ho1 O4 135.55(15) .
O6 Ho1 O4 74.48(17) .
O3 Ho1 O4 72.32(17) .
O2 Ho1 O4 69.53(18) .
O7 Ho1 O4 142.95(16) .
O5 Ho1 O4 72.99(18) .
O8 Ho1 O1 78.24(16) .
O6 Ho1 O1 149.55(16) .
O3 Ho1 O1 70.76(17) .
O2 Ho1 O1 71.49(17) .
O7 Ho1 O1 78.31(16) .
O5 Ho1 O1 133.89(16) .
O4 Ho1 O1 121.61(16) .
C4 O2 Ho1 131.9(5) .
C2 O1 Ho1 131.8(5) .
C7 O3 Ho1 134.5(5) .
C14 O6 Ho1 132.2(5) .
C12 O5 Ho1 131.2(5) .
C9 O4 Ho1 133.6(5) .
C7 C8 C9 120.6(8) .
O3 C7 C8 128.8(7) .
O3 C7 C6 113.9(7) .
C8 C7 C6 117.2(7) .
O4 C9 C8 127.9(8) .
O4 C9 C10 114.1(7) .
C8 C9 C10 117.9(8) .
F2 C1 F3 109.7(9) .
F2 C1 F1 105.2(10) .
F3 C1 F1 102.1(8) .
F2 C1 C2 112.6(8) .
F3 C1 C2 114.9(9) .
F1 C1 C2 111.4(8) .
F12 C10 F11 104.5(11) .
F12 C10 F10 106.6(11) .
F11 C10 F10 103.4(9) .
F12 C10 C9 112.7(8) .
F11 C10 C9 114.3(10) .
F10 C10 C9 114.2(9) .
F7 C6 F9 108.7(9) .
F7 C6 F8 105.0(9) .
F9 C6 F8 103.5(9) .
F7 C6 C7 113.0(9) .
F9 C6 C7 113.7(8) .
F8 C6 C7 112.1(8) .
C4 C3 C2 121.8(7) .
O2 C4 C3 126.4(7) .
O2 C4 C5 114.6(7) .
C3 C4 C5 119.0(7) .
O1 C2 C3 127.2(7) .
O1 C2 C1 114.1(7) .
C3 C2 C1 118.7(7) .
O6 C14 C13 128.1(7) .
O6 C14 C15 112.4(7) .
C13 C14 C15 119.5(7) .
F18 C15 F17 111.5(12) .
F18 C15 F16 103.0(10) .
F17 C15 F16 100.3(9) .
F18 C15 C14 113.4(8) .
F17 C15 C14 114.3(8) .
F16 C15 C14 113.1(8) .
O5 C12 C13 128.4(7) .
O5 C12 C11 114.4(8) .
C13 C12 C11 117.1(8) .
C12 C13 C14 121.7(7) .
F15 C11 F14 105.3(11) .
F15 C11 F13 105.7(13) .
F14 C11 F13 101.9(11) .
F15 C11 C12 110.4(11) .
F14 C11 C12 117.8(11) .
F13 C11 C12 114.5(9) .
F6 C5 F4 108.1(12) .
F6 C5 F5 104.8(11) .
F4 C5 F5 106.7(11) .
F6 C5 C4 110.7(10) .
F4 C5 C4 114.9(9) .
F5 C5 C4 111.0(10) .
N2 O8 Ho1 126.1(3) .
C21 N2 C25 120.5(6) .
C21 N2 O8 120.0(5) .
C25 N2 O8 119.4(5) .
N2 C21 C22 121.5(6) .
C22 C23 C24 114.6(6) .
C22 C23 C23 121.3(7) 7_465
C24 C23 C23 123.9(7) 7_465
C23 C22 C21 120.3(7) .
N2 C25 C24 119.9(6) .
C25 C24 C23 122.9(6) .
N1 O7 Ho1 122.8(3) .
C20 N1 C16 122.4(5) .
C20 N1 O7 118.7(5) .
C16 N1 O7 118.9(5) .
N1 C16 C17 119.4(6) .
N1 C20 C19 119.5(6) .
C17 C18 C19 118.0(5) .
C17 C18 C18 120.1(4) 2_554
C19 C18 C18 121.9(4) 2_554
C18 C19 C20 119.8(5) .
C16 C17 C18 120.8(6) .

loop_
_geom_bond_atom_site_label_1
_geom_bond_atom_site_label_2
_geom_bond_distance
_geom_bond_site_symmetry_2
Ho1 O8 2.319(4) .
Ho1 O6 2.338(4) .
Ho1 O3 2.339(5) .
Ho1 O2 2.341(4) .
Ho1 O7 2.343(4) .
Ho1 O5 2.365(4) .
Ho1 O4 2.380(5) .
Ho1 O1 2.389(4) .
O2 C4 1.260(8) .
O1 C2 1.225(8) .
O3 C7 1.231(9) .
O6 C14 1.256(8) .
O5 C12 1.243(8) .
O4 C9 1.226(8) .
C8 C7 1.384(11) .
C8 C9 1.393(11) .
C7 C6 1.540(11) .
F11 C10 1.284(12) .
F3 C1 1.322(10) .
C9 C10 1.518(11) .
F9 C6 1.308(10) .
C1 F2 1.278(12) .
C1 F1 1.337(12) .
C1 C2 1.510(10) .
F7 C6 1.251(11) .
F6 C5 1.276(15) .
C10 F12 1.262(12) .
C10 F10 1.333(12) .
C6 F8 1.314(11) .
C3 C4 1.382(10) .
C3 C2 1.393(10) .
C4 C5 1.520(12) .
F5 C5 1.300(13) .
C14 C13 1.384(11) .
C14 C15 1.525(10) .
C15 F18 1.194(11) .
C15 F17 1.216(11) .
C15 F16 1.317(11) .
C12 C13 1.374(11) .
C12 C11 1.500(12) .
F4 C5 1.291(11) .
F13 C11 1.278(14) .
C11 F15 1.257(15) .
C11 F14 1.264(12) .
O8 N2 1.335(6) .
N2 C21 1.314(9) .
N2 C25 1.319(8) .
C21 C22 1.386(10) .
C23 C22 1.379(9) .
C23 C24 1.395(9) .
C23 C23 1.462(12) 7_465
C25 C24 1.354(9) .
O7 N1 1.347(5) .
N1 C20 1.330(8) .
N1 C16 1.345(8) .
C16 C17 1.370(9) .
C20 C19 1.395(8) .
C18 C17 1.384(8) .
C18 C19 1.387(8) .
C18 C18 1.496(10) 2_554
